data_7240091
loop_
_publ_author_name
'Dong, Wenjin'
'Tang, Jie'
'Zhao, Lijun'
'Chen, Fushan'
'Deng, Li'
'Xian, Mo'

_publ_section_title
;
 The visible-light-driven transfer hydrogenation of nicotinamide cofactors
 with a robust ruthenium complex photocatalyst
;
_journal_issue 7
_journal_name_full 'Green Chemistry'
_journal_page_first 2279
_journal_page_last 2287
_journal_paper_doi 10.1039/D0GC00331J
_journal_volume 22
_journal_year 2020
_chemical_formula_sum 'C43 H34 Cl3 F6 N5 P Ru'
_chemical_formula_weight 973.14
_space_group_IT_number 2
_space_group_name_Hall '-P 1'
_space_group_name_H-M_alt 'P -1'
_symmetry_cell_setting triclinic
_symmetry_space_group_name_H-M 'P -1'
_atom_sites_solution_hydrogens geom
_atom_sites_solution_primary direct
_atom_sites_solution_secondary difmap
_audit_creation_method SHELXL-97
_audit_update_record
;
2019-06-03 deposited with the CCDC.	2020-03-05 downloaded from the CCDC.
;
_cell_angle_alpha 64.306(2)
_cell_angle_beta 73.922(4)
_cell_angle_gamma 64.168(3)
_cell_formula_units_Z 2
_cell_length_a 13.5920(11)
_cell_length_b 13.6081(11)
_cell_length_c 14.0589(12)
_cell_measurement_reflns_used 3865
_cell_measurement_temperature 298(2)
_cell_measurement_theta_max 26.563
_cell_measurement_theta_min 2.808
_cell_volume 2096.6(3)
_computing_cell_refinement 'Bruker SMART'
_computing_data_collection 'Bruker SMART'
_computing_data_reduction 'Bruker SAINT'
_computing_molecular_graphics 'Bruker SHELXTL'
_computing_publication_material 'Bruker SHELXTL'
_computing_structure_refinement 'SHELXL-97 (Sheldrick, 1997)'
_computing_structure_solution 'SHELXS-97 (Sheldrick, 1990)'
_diffrn_ambient_temperature 298(2)
_diffrn_measured_fraction_theta_full 0.965
_diffrn_measured_fraction_theta_max 0.965
_diffrn_measurement_device_type 'CCD area detector'
_diffrn_measurement_method 'phi and omega scans'
_diffrn_radiation_monochromator graphite
_diffrn_radiation_source 'fine-focus sealed tube'
_diffrn_radiation_type MoK\a
_diffrn_radiation_wavelength 0.71073
_diffrn_reflns_av_R_equivalents 0.0436
_diffrn_reflns_av_sigmaI/netI 0.0984
_diffrn_reflns_limit_h_max 16
_diffrn_reflns_limit_h_min -8
_diffrn_reflns_limit_k_max 16
_diffrn_reflns_limit_k_min -16
_diffrn_reflns_limit_l_max 16
_diffrn_reflns_limit_l_min -14
_diffrn_reflns_number 10171
_diffrn_reflns_theta_full 25.02
_diffrn_reflns_theta_max 25.02
_diffrn_reflns_theta_min 2.81
_exptl_absorpt_coefficient_mu 0.668
_exptl_absorpt_correction_T_max 0.8779
_exptl_absorpt_correction_T_min 0.7759
_exptl_absorpt_correction_type multi-scan
_exptl_absorpt_process_details sadabs
_exptl_crystal_colour Purple
_exptl_crystal_density_diffrn 1.541
_exptl_crystal_density_method 'not measured'
_exptl_crystal_description Block
_exptl_crystal_F_000 982
_exptl_crystal_size_max 0.40
_exptl_crystal_size_mid 0.35
_exptl_crystal_size_min 0.20
_refine_diff_density_max 0.983
_refine_diff_density_min -1.084
_refine_diff_density_rms 0.108
_refine_ls_extinction_method none
_refine_ls_goodness_of_fit_ref 1.046
_refine_ls_hydrogen_treatment mixed
_refine_ls_matrix_type full
_refine_ls_number_parameters 551
_refine_ls_number_reflns 7153
_refine_ls_number_restraints 278
_refine_ls_restrained_S_all 1.071
_refine_ls_R_factor_all 0.1117
_refine_ls_R_factor_gt 0.0635
_refine_ls_shift/su_max 0.000
_refine_ls_shift/su_mean 0.000
_refine_ls_structure_factor_coef Fsqd
_refine_ls_weighting_details 'calc w=1/[\s^2^(Fo^2^)+(0.0950P)^2^+0.0000P] where P=(Fo^2^+2Fc^2^)/3'
_refine_ls_weighting_scheme calc
_refine_ls_wR_factor_gt 0.1569
_refine_ls_wR_factor_ref 0.1850
_reflns_number_gt 4665
_reflns_number_total 7153
_reflns_threshold_expression >2sigma(I)
_cod_data_source_file d0gc00331j2.cif
_cod_data_source_block 190601c
_cod_depositor_comments
;
The following automatic conversions were performed:

data item '_symmetry_cell_setting' value 'Triclinic' was changed to
'triclinic' in accordance with the
/home/data/users/saulius/crontab/automatic-downloads/rss-feeds/RSC/lib/dictionaries/cif_core.dic
dictionary named 'cif_core.dic' version 2.4.2 last updated on
2011-04-26.

Automatic conversion script
Id: cif_fix_values 7556 2019-12-06 15:28:31Z antanas 

 Adding full bibliography for 7240089--7240091.cif.

 Adding full bibliography for 7240089--7240091.cif.
;
_cod_original_sg_symbol_H-M P-1
_cod_database_code 7240091

loop_
_symmetry_equiv_pos_as_xyz
'x, y, z'
'-x, -y, -z'

loop_
_atom_site_label
_atom_site_type_symbol
_atom_site_fract_x
_atom_site_fract_y
_atom_site_fract_z
_atom_site_U_iso_or_equiv
_atom_site_adp_type
_atom_site_occupancy
_atom_site_symmetry_multiplicity
_atom_site_calc_flag
_atom_site_refinement_flags
_atom_site_disorder_assembly
_atom_site_disorder_group
Ru1 Ru 0.11241(4) 0.15035(4) 0.16970(4) 0.0363(2) Uani 1 1 d . . .
Cl1 Cl 0.14880(14) 0.22336(13) -0.02175(12) 0.0449(4) Uani 1 1 d . . .
Cl2 Cl 0.2719(3) 0.6506(3) 0.2431(3) 0.1560(14) Uani 1 1 d . . .
Cl3 Cl 0.4309(3) 0.5885(3) 0.0764(3) 0.1358(12) Uani 1 1 d . . .
F1 F 0.4707(10) 0.2952(9) 0.3099(9) 0.131(3) Uani 0.710(7) 1 d PU A 1
F2 F 0.6243(8) 0.0559(7) 0.2812(9) 0.132(3) Uani 0.710(7) 1 d PU A 1
F3 F 0.4394(8) 0.1686(11) 0.3095(8) 0.119(3) Uani 0.710(7) 1 d PU A 1
F4 F 0.5621(10) 0.2468(10) 0.1769(10) 0.127(3) Uani 0.710(7) 1 d PU A 1
F5 F 0.6628(9) 0.1875(10) 0.3053(9) 0.121(3) Uani 0.710(7) 1 d PU A 1
F6 F 0.5454(9) 0.1083(11) 0.4239(8) 0.137(4) Uani 0.710(7) 1 d PU A 1
F1' F 0.541(2) 0.296(2) 0.274(2) 0.131(3) Uani 0.290(7) 1 d P A 2
F2' F 0.581(2) 0.041(2) 0.381(2) 0.132(3) Uani 0.290(7) 1 d P A 2
F3' F 0.474(2) 0.151(3) 0.258(2) 0.119(3) Uani 0.290(7) 1 d P A 2
F4' F 0.598(3) 0.189(3) 0.186(3) 0.127(3) Uani 0.290(7) 1 d P A 2
F5' F 0.692(2) 0.115(2) 0.304(2) 0.121(3) Uani 0.290(7) 1 d P A 2
F6' F 0.537(2) 0.188(3) 0.410(2) 0.137(4) Uani 0.290(7) 1 d P A 2
N1 N 0.0279(4) 0.0610(4) 0.1580(4) 0.0398(12) Uani 1 1 d . . .
N2 N -0.0323(4) 0.2748(4) 0.1431(3) 0.0316(11) Uani 1 1 d . . .
N3 N 0.1415(4) 0.2903(4) 0.1672(3) 0.0333(11) Uani 1 1 d . . .
N4 N 0.0987(4) 0.1018(4) 0.3346(4) 0.0417(13) Uani 1 1 d . . .
N5 N 0.2693(4) 0.0187(4) 0.2075(4) 0.0361(12) Uani 1 1 d . . .
P1 P 0.55578(17) 0.17168(19) 0.30134(16) 0.0587(5) Uani 1 1 d U . .
C1 C 0.0667(6) -0.0532(6) 0.1680(5) 0.0485(17) Uani 1 1 d . . .
H1 H 0.1378 -0.1013 0.1859 0.058 Uiso 1 1 calc R . .
C2 C 0.0021(7) -0.0993(7) 0.1518(6) 0.063(2) Uani 1 1 d . . .
H2 H 0.0299 -0.1776 0.1589 0.075 Uiso 1 1 calc R . .
C3 C -0.1042(7) -0.0280(7) 0.1249(6) 0.063(2) Uani 1 1 d . . .
H3 H -0.1481 -0.0581 0.1140 0.075 Uiso 1 1 calc R . .
C4 C -0.1433(6) 0.0867(7) 0.1147(5) 0.0555(19) Uani 1 1 d . . .
H4 H -0.2140 0.1354 0.0960 0.067 Uiso 1 1 calc R . .
C5 C -0.0772(5) 0.1310(6) 0.1322(5) 0.0396(15) Uani 1 1 d . . .
C6 C -0.1129(5) 0.2534(6) 0.1246(4) 0.0393(15) Uani 1 1 d . . .
C7 C -0.2157(6) 0.3401(7) 0.1062(6) 0.0573(19) Uani 1 1 d . . .
H7 H -0.2709 0.3252 0.0942 0.069 Uiso 1 1 calc R . .
C8 C -0.2358(6) 0.4485(7) 0.1059(6) 0.0593(19) Uani 1 1 d . . .
H8 H -0.3052 0.5068 0.0953 0.071 Uiso 1 1 calc R . .
C9 C -0.1518(5) 0.4703(6) 0.1214(5) 0.0533(18) Uani 1 1 d . . .
H9 H -0.1647 0.5436 0.1208 0.064 Uiso 1 1 calc R . .
C10 C -0.0483(5) 0.3822(5) 0.1380(4) 0.0373(14) Uani 1 1 d . . .
C11 C 0.0507(5) 0.3896(5) 0.1521(4) 0.0349(14) Uani 1 1 d . . .
C12 C 0.0545(6) 0.4924(5) 0.1489(5) 0.0494(17) Uani 1 1 d . . .
H12 H -0.0084 0.5599 0.1391 0.059 Uiso 1 1 calc R . .
C13 C 0.1518(7) 0.4930(6) 0.1605(6) 0.063(2) Uani 1 1 d . . .
H13 H 0.1557 0.5607 0.1578 0.076 Uiso 1 1 calc R . .
C14 C 0.2421(6) 0.3918(6) 0.1759(5) 0.0518(18) Uani 1 1 d . . .
H14 H 0.3083 0.3903 0.1845 0.062 Uiso 1 1 calc R . .
C15 C 0.2364(5) 0.2921(5) 0.1788(5) 0.0424(15) Uani 1 1 d . . .
H15 H 0.2991 0.2244 0.1890 0.051 Uiso 1 1 calc R . .
C16 C 0.1975(6) 0.0620(5) 0.3671(5) 0.0474(17) Uani 1 1 d . . .
C17 C 0.2105(7) 0.0717(6) 0.4593(6) 0.059(2) Uani 1 1 d . . .
H17 H 0.2800 0.0433 0.4802 0.071 Uiso 1 1 calc R . .
C18 C 0.1201(8) 0.1228(7) 0.5161(6) 0.065(2) Uani 1 1 d . . .
H18 H 0.1282 0.1350 0.5732 0.078 Uiso 1 1 calc R . .
C19 C 0.0149(7) 0.1577(6) 0.4907(5) 0.0535(18) Uani 1 1 d . . .
C20 C 0.0053(6) 0.1436(5) 0.3997(5) 0.0403(15) Uani 1 1 d . . .
C21 C -0.0991(6) 0.1646(6) 0.3795(5) 0.0468(16) Uani 1 1 d . . .
H21 H -0.1062 0.1509 0.3228 0.056 Uiso 1 1 calc R . .
C22 C -0.1893(7) 0.2050(7) 0.4430(6) 0.060(2) Uani 1 1 d . . .
H22 H -0.2580 0.2168 0.4304 0.072 Uiso 1 1 calc R . .
C23 C -0.1817(8) 0.2292(8) 0.5266(6) 0.077(2) Uani 1 1 d . . .
H23 H -0.2451 0.2627 0.5657 0.092 Uiso 1 1 calc R . .
C24 C -0.0810(8) 0.2036(7) 0.5507(6) 0.069(2) Uani 1 1 d . . .
H24 H -0.0761 0.2170 0.6084 0.083 Uiso 1 1 calc R . .
C25 C 0.2907(6) 0.0046(6) 0.3022(6) 0.0504(18) Uani 1 1 d . . .
C26 C 0.3958(7) -0.0655(7) 0.3386(7) 0.065(2) Uani 1 1 d . . .
H26 H 0.4088 -0.0717 0.4030 0.078 Uiso 1 1 calc R . .
C27 C 0.4764(7) -0.1228(7) 0.2805(8) 0.078(3) Uani 1 1 d . . .
H27 H 0.5457 -0.1678 0.3039 0.094 Uiso 1 1 calc R . .
C28 C 0.4568(6) -0.1152(6) 0.1847(7) 0.060(2) Uani 1 1 d . . .
C29 C 0.3499(5) -0.0441(5) 0.1499(5) 0.0451(16) Uani 1 1 d . . .
C30 C 0.3288(6) -0.0402(6) 0.0554(5) 0.0482(16) Uani 1 1 d . . .
H30 H 0.2592 0.0041 0.0325 0.058 Uiso 1 1 calc R . .
C31 C 0.4113(7) -0.1020(7) -0.0033(7) 0.068(2) Uani 1 1 d . . .
H31 H 0.3961 -0.1000 -0.0648 0.081 Uiso 1 1 calc R . .
C32 C 0.5173(8) -0.1677(8) 0.0284(9) 0.084(3) Uani 1 1 d . . .
H32 H 0.5727 -0.2059 -0.0135 0.101 Uiso 1 1 calc R . .
C33 C 0.5387(7) -0.1752(8) 0.1204(9) 0.084(3) Uani 1 1 d . . .
H33 H 0.6087 -0.2208 0.1419 0.101 Uiso 1 1 calc R . .
C34 C 0.4118(10) 0.5857(11) 0.2018(9) 0.124(3) Uani 1 1 d U . .
H34A H 0.4529 0.6270 0.2052 0.149 Uiso 1 1 calc R . .
H34B H 0.4402 0.5051 0.2499 0.149 Uiso 1 1 calc R . .
C35 C 0.2349(8) 0.2360(10) 0.6562(8) 0.100(2) Uani 1 1 d DU . .
H35 H 0.2612 0.1630 0.7092 0.120 Uiso 1 1 calc R . .
C36 C 0.2774(9) 0.2511(9) 0.5523(7) 0.098(2) Uani 1 1 d DU . .
H36 H 0.3342 0.1899 0.5346 0.118 Uiso 1 1 calc R . .
C37 C 0.2348(9) 0.3577(10) 0.4756(9) 0.115(3) Uani 1 1 d DU . .
H37 H 0.2585 0.3673 0.4045 0.138 Uiso 1 1 calc R . .
C38 C 0.1568(10) 0.4514(11) 0.5021(9) 0.133(3) Uani 1 1 d DU . .
H38 H 0.1305 0.5244 0.4493 0.159 Uiso 1 1 calc R . .
C39 C 0.1179(10) 0.4366(10) 0.6075(8) 0.130(3) Uani 1 1 d DU . .
H39 H 0.0681 0.4998 0.6268 0.155 Uiso 1 1 calc R . .
C40 C 0.1545(9) 0.3270(9) 0.6823(9) 0.115(3) Uani 1 1 d DU . .
H40 H 0.1239 0.3142 0.7525 0.138 Uiso 1 1 calc R . .
C41 C 0.4914(12) 0.4210(11) 0.4772(12) 0.129(3) Uani 1 1 d DU . .
H41 H 0.4831 0.3647 0.4627 0.155 Uiso 1 1 calc R . .
C42 C 0.4226(11) 0.4527(12) 0.5597(12) 0.143(4) Uani 1 1 d DU . .
H42 H 0.3709 0.4183 0.5990 0.171 Uiso 1 1 calc R . .
C43 C 0.4319(13) 0.5374(13) 0.5832(12) 0.147(4) Uani 1 1 d DU . .
H43 H 0.3872 0.5628 0.6377 0.176 Uiso 1 1 calc R . .

loop_
_atom_site_aniso_label
_atom_site_aniso_U_11
_atom_site_aniso_U_22
_atom_site_aniso_U_33
_atom_site_aniso_U_23
_atom_site_aniso_U_13
_atom_site_aniso_U_12
Ru1 0.0423(3) 0.0330(3) 0.0387(3) -0.0110(2) -0.0132(2) -0.0148(2)
Cl1 0.0562(10) 0.0371(8) 0.0385(9) -0.0120(7) -0.0085(7) -0.0140(8)
Cl2 0.141(3) 0.144(3) 0.198(4) -0.099(3) 0.011(3) -0.047(3)
Cl3 0.168(3) 0.153(3) 0.121(3) -0.067(2) -0.011(2) -0.075(3)
F1 0.136(6) 0.101(4) 0.133(5) -0.060(4) 0.009(5) -0.019(5)
F2 0.139(6) 0.086(5) 0.145(6) -0.053(5) -0.003(5) -0.014(4)
F3 0.072(5) 0.152(6) 0.131(7) -0.034(6) -0.025(5) -0.049(4)
F4 0.127(7) 0.125(7) 0.090(4) -0.021(6) -0.021(5) -0.026(5)
F5 0.099(5) 0.148(7) 0.134(5) -0.031(6) -0.030(4) -0.069(6)
F6 0.123(5) 0.147(7) 0.080(4) -0.016(6) -0.016(4) -0.019(6)
F1' 0.136(6) 0.101(4) 0.133(5) -0.060(4) 0.009(5) -0.019(5)
F2' 0.139(6) 0.086(5) 0.145(6) -0.053(5) -0.003(5) -0.014(4)
F3' 0.072(5) 0.152(6) 0.131(7) -0.034(6) -0.025(5) -0.049(4)
F4' 0.127(7) 0.125(7) 0.090(4) -0.021(6) -0.021(5) -0.026(5)
F5' 0.099(5) 0.148(7) 0.134(5) -0.031(6) -0.030(4) -0.069(6)
F6' 0.123(5) 0.147(7) 0.080(4) -0.016(6) -0.016(4) -0.019(6)
N1 0.055(3) 0.041(3) 0.030(3) -0.006(2) -0.010(2) -0.026(3)
N2 0.034(3) 0.040(3) 0.026(2) -0.010(2) -0.001(2) -0.020(2)
N3 0.035(3) 0.034(3) 0.028(3) -0.009(2) -0.010(2) -0.010(2)
N4 0.051(3) 0.036(3) 0.044(3) -0.015(2) -0.023(3) -0.010(3)
N5 0.035(3) 0.032(3) 0.046(3) -0.013(2) -0.003(2) -0.018(2)
P1 0.0564(12) 0.0698(13) 0.0548(12) -0.0208(10) -0.0118(10) -0.0253(11)
C1 0.065(5) 0.048(4) 0.044(4) -0.016(3) -0.009(3) -0.029(4)
C2 0.103(7) 0.058(5) 0.051(4) -0.018(4) -0.006(4) -0.054(5)
C3 0.073(6) 0.084(6) 0.062(5) -0.027(4) -0.007(4) -0.055(5)
C4 0.056(5) 0.075(5) 0.054(4) -0.022(4) -0.007(3) -0.041(4)
C5 0.040(4) 0.051(4) 0.032(3) -0.009(3) -0.007(3) -0.025(3)
C6 0.038(4) 0.052(4) 0.027(3) -0.007(3) -0.007(3) -0.021(3)
C7 0.039(4) 0.075(5) 0.060(5) -0.016(4) -0.012(3) -0.027(4)
C8 0.033(4) 0.059(5) 0.076(5) -0.024(4) -0.008(4) -0.007(4)
C9 0.042(4) 0.042(4) 0.058(4) -0.016(3) -0.005(3) -0.004(3)
C10 0.043(4) 0.037(3) 0.031(3) -0.008(3) -0.006(3) -0.018(3)
C11 0.040(4) 0.031(3) 0.033(3) -0.011(3) -0.006(3) -0.013(3)
C12 0.064(5) 0.027(3) 0.057(4) -0.015(3) -0.019(4) -0.010(3)
C13 0.090(6) 0.042(4) 0.074(5) -0.016(4) -0.025(5) -0.033(4)
C14 0.065(5) 0.043(4) 0.061(4) -0.011(3) -0.024(4) -0.028(4)
C15 0.037(4) 0.037(3) 0.053(4) -0.015(3) -0.016(3) -0.008(3)
C16 0.069(5) 0.032(3) 0.045(4) -0.003(3) -0.021(4) -0.024(3)
C17 0.074(5) 0.063(5) 0.051(4) -0.012(4) -0.025(4) -0.032(4)
C18 0.098(7) 0.073(5) 0.045(4) -0.018(4) -0.022(4) -0.043(5)
C19 0.079(5) 0.051(4) 0.039(4) -0.013(3) -0.007(4) -0.034(4)
C20 0.060(4) 0.028(3) 0.033(3) -0.010(3) -0.004(3) -0.017(3)
C21 0.062(5) 0.047(4) 0.041(4) -0.016(3) -0.008(3) -0.026(4)
C22 0.063(5) 0.065(5) 0.053(5) -0.023(4) 0.007(4) -0.029(4)
C23 0.085(7) 0.091(7) 0.055(5) -0.037(5) 0.018(5) -0.036(5)
C24 0.105(7) 0.079(6) 0.042(4) -0.025(4) -0.003(5) -0.049(6)
C25 0.061(5) 0.040(4) 0.060(4) -0.007(3) -0.032(4) -0.024(3)
C26 0.062(5) 0.056(5) 0.073(5) -0.012(4) -0.039(4) -0.011(4)
C27 0.043(5) 0.069(6) 0.115(8) -0.016(5) -0.039(5) -0.014(4)
C28 0.040(4) 0.048(4) 0.092(6) -0.022(4) -0.010(4) -0.018(4)
C29 0.046(4) 0.035(3) 0.061(4) -0.014(3) -0.005(3) -0.024(3)
C30 0.052(4) 0.039(4) 0.053(4) -0.018(3) -0.002(3) -0.017(3)
C31 0.077(6) 0.050(5) 0.075(6) -0.029(4) 0.005(5) -0.025(5)
C32 0.061(6) 0.061(6) 0.108(8) -0.043(6) 0.030(6) -0.014(5)
C33 0.046(5) 0.064(6) 0.128(9) -0.035(6) -0.010(5) -0.009(4)
C34 0.131(8) 0.119(7) 0.129(8) -0.036(6) -0.045(6) -0.043(6)
C35 0.098(5) 0.118(5) 0.091(5) -0.031(4) -0.009(4) -0.052(4)
C36 0.100(5) 0.115(5) 0.100(5) -0.045(4) -0.002(4) -0.056(4)
C37 0.111(5) 0.134(5) 0.088(5) -0.037(4) 0.002(4) -0.044(4)
C38 0.118(5) 0.133(6) 0.100(5) -0.018(5) -0.003(5) -0.035(5)
C39 0.120(5) 0.128(5) 0.103(5) -0.036(4) 0.006(4) -0.029(5)
C40 0.113(5) 0.129(6) 0.085(5) -0.034(4) 0.002(4) -0.041(5)
C41 0.148(7) 0.111(6) 0.140(7) -0.046(6) -0.051(6) -0.036(6)
C42 0.143(8) 0.122(8) 0.146(8) -0.028(7) -0.049(7) -0.034(7)
C43 0.149(8) 0.125(8) 0.142(8) -0.037(7) -0.051(7) -0.020(7)

loop_
_atom_type_symbol
_atom_type_description
_atom_type_scat_dispersion_real
_atom_type_scat_dispersion_imag
_atom_type_scat_source
C C 0.0033 0.0016 'International Tables Vol C Tables 4.2.6.8 and 6.1.1.4'
H H 0.0000 0.0000 'International Tables Vol C Tables 4.2.6.8 and 6.1.1.4'
N N 0.0061 0.0033 'International Tables Vol C Tables 4.2.6.8 and 6.1.1.4'
F F 0.0171 0.0103 'International Tables Vol C Tables 4.2.6.8 and 6.1.1.4'
P P 0.1023 0.0942 'International Tables Vol C Tables 4.2.6.8 and 6.1.1.4'
Cl Cl 0.1484 0.1585 'International Tables Vol C Tables 4.2.6.8 and 6.1.1.4'
Ru Ru -1.2594 0.8363 'International Tables Vol C Tables 4.2.6.8 and 6.1.1.4'

loop_
_geom_angle_atom_site_label_1
_geom_angle_atom_site_label_2
_geom_angle_atom_site_label_3
_geom_angle
_geom_angle_site_symmetry_1
_geom_angle_site_symmetry_3
_geom_angle_publ_flag
N2 Ru1 N1 79.53(19) . . ?
N2 Ru1 N3 79.21(18) . . ?
N1 Ru1 N3 158.69(19) . . ?
N2 Ru1 N4 98.76(19) . . ?
N1 Ru1 N4 101.10(18) . . ?
N3 Ru1 N4 83.50(18) . . ?
N2 Ru1 N5 175.91(18) . . ?
N1 Ru1 N5 103.25(19) . . ?
N3 Ru1 N5 98.06(17) . . ?
N4 Ru1 N5 77.83(19) . . ?
N2 Ru1 Cl1 83.86(13) . . ?
N1 Ru1 Cl1 88.98(13) . . ?
N3 Ru1 Cl1 87.42(13) . . ?
N4 Ru1 Cl1 169.88(14) . . ?
N5 Ru1 Cl1 99.12(14) . . ?
C1 N1 C5 118.9(5) . . ?
C1 N1 Ru1 127.7(4) . . ?
C5 N1 Ru1 113.3(4) . . ?
C10 N2 C6 121.3(5) . . ?
C10 N2 Ru1 119.2(4) . . ?
C6 N2 Ru1 119.4(4) . . ?
C11 N3 C15 118.8(5) . . ?
C11 N3 Ru1 112.8(4) . . ?
C15 N3 Ru1 128.5(4) . . ?
C16 N4 C20 118.2(5) . . ?
C16 N4 Ru1 110.6(4) . . ?
C20 N4 Ru1 126.7(4) . . ?
C25 N5 C29 118.3(5) . . ?
C25 N5 Ru1 110.7(4) . . ?
C29 N5 Ru1 130.8(4) . . ?
F1' P1 F4' 87.0(16) . . ?
F1' P1 F2 147.4(11) . . ?
F4' P1 F2 66.3(11) . . ?
F1' P1 F6 110.2(12) . . ?
F4' P1 F6 158.7(11) . . ?
F2 P1 F6 93.1(6) . . ?
F1' P1 F6' 74.0(15) . . ?
F4' P1 F6' 156.8(19) . . ?
F2 P1 F6' 125.4(11) . . ?
F6 P1 F6' 36.2(10) . . ?
F1' P1 F3 107.4(13) . . ?
F4' P1 F3 102.3(14) . . ?
F2 P1 F3 96.9(6) . . ?
F6 P1 F3 84.8(6) . . ?
F6' P1 F3 96.2(12) . . ?
F1' P1 F2' 152.5(16) . . ?
F4' P1 F2' 116.3(15) . . ?
F2 P1 F2' 50.1(10) . . ?
F6 P1 F2' 44.0(9) . . ?
F6' P1 F2' 79.6(13) . . ?
F3 P1 F2' 83.0(11) . . ?
F1' P1 F3' 116.6(17) . . ?
F4' P1 F3' 74.7(17) . . ?
F2 P1 F3' 75.6(12) . . ?
F6 P1 F3' 106.5(12) . . ?
F6' P1 F3' 125.7(16) . . ?
F3 P1 F3' 29.8(10) . . ?
F2' P1 F3' 85.2(15) . . ?
F1' P1 F5 66.4(12) . . ?
F4' P1 F5 85.0(15) . . ?
F2 P1 F5 91.8(6) . . ?
F6 P1 F5 90.6(6) . . ?
F6' P1 F5 75.2(12) . . ?
F3 P1 F5 170.4(7) . . ?
F2' P1 F5 99.5(11) . . ?
F3' P1 F5 159.1(11) . . ?
F1' P1 F4 65.2(11) . . ?
F4' P1 F4 25.7(11) . . ?
F2 P1 F4 91.6(6) . . ?
F6 P1 F4 175.3(7) . . ?
F6' P1 F4 139.2(12) . . ?
F3 P1 F4 95.3(6) . . ?
F2' P1 F4 140.7(12) . . ?
F3' P1 F4 75.4(12) . . ?
F5 P1 F4 88.6(6) . . ?
F1' P1 F1 35.5(10) . . ?
F4' P1 F1 109.0(11) . . ?
F2 P1 F1 170.4(6) . . ?
F6 P1 F1 92.1(6) . . ?
F6' P1 F1 62.2(10) . . ?
F3 P1 F1 75.6(7) . . ?
F2' P1 F1 133.0(11) . . ?
F3' P1 F1 95.2(12) . . ?
F5 P1 F1 96.2(6) . . ?
F4 P1 F1 83.3(5) . . ?
F1' P1 F5' 96.9(14) . . ?
F4' P1 F5' 77.8(16) . . ?
F2 P1 F5' 60.5(10) . . ?
F6 P1 F5' 87.5(11) . . ?
F6' P1 F5' 91.0(15) . . ?
F3 P1 F5' 155.7(11) . . ?
F2' P1 F5' 75.5(14) . . ?
F3' P1 F5' 134.7(15) . . ?
F5 P1 F5' 31.7(9) . . ?
F4 P1 F5' 94.2(11) . . ?
F1 P1 F5' 127.8(11) . . ?
N1 C1 C2 121.2(7) . . ?
N1 C1 H1 119.4 . . ?
C2 C1 H1 119.4 . . ?
C1 C2 C3 119.8(7) . . ?
C1 C2 H2 120.1 . . ?
C3 C2 H2 120.1 . . ?
C4 C3 C2 119.2(6) . . ?
C4 C3 H3 120.4 . . ?
C2 C3 H3 120.4 . . ?
C3 C4 C5 120.0(7) . . ?
C3 C4 H4 120.0 . . ?
C5 C4 H4 120.0 . . ?
N1 C5 C4 120.9(6) . . ?
N1 C5 C6 115.2(5) . . ?
C4 C5 C6 124.0(6) . . ?
N2 C6 C7 120.2(6) . . ?
N2 C6 C5 112.3(5) . . ?
C7 C6 C5 127.4(6) . . ?
C8 C7 C6 119.6(6) . . ?
C8 C7 H7 120.2 . . ?
C6 C7 H7 120.2 . . ?
C7 C8 C9 119.6(6) . . ?
C7 C8 H8 120.2 . . ?
C9 C8 H8 120.2 . . ?
C8 C9 C10 119.8(6) . . ?
C8 C9 H9 120.1 . . ?
C10 C9 H9 120.1 . . ?
N2 C10 C9 119.3(6) . . ?
N2 C10 C11 112.9(5) . . ?
C9 C10 C11 127.8(6) . . ?
N3 C11 C12 120.8(6) . . ?
N3 C11 C10 115.9(5) . . ?
C12 C11 C10 123.3(6) . . ?
C13 C12 C11 119.8(6) . . ?
C13 C12 H12 120.1 . . ?
C11 C12 H12 120.1 . . ?
C14 C13 C12 118.4(6) . . ?
C14 C13 H13 120.8 . . ?
C12 C13 H13 120.8 . . ?
C13 C14 C15 120.7(6) . . ?
C13 C14 H14 119.6 . . ?
C15 C14 H14 119.6 . . ?
N3 C15 C14 121.5(6) . . ?
N3 C15 H15 119.2 . . ?
C14 C15 H15 119.2 . . ?
N4 C16 C17 122.3(7) . . ?
N4 C16 C25 114.9(5) . . ?
C17 C16 C25 122.7(6) . . ?
C18 C17 C16 118.9(7) . . ?
C18 C17 H17 120.6 . . ?
C16 C17 H17 120.6 . . ?
C17 C18 C19 121.2(7) . . ?
C17 C18 H18 119.4 . . ?
C19 C18 H18 119.4 . . ?
C24 C19 C18 123.6(7) . . ?
C24 C19 C20 118.4(7) . . ?
C18 C19 C20 118.1(7) . . ?
N4 C20 C21 119.9(5) . . ?
N4 C20 C19 120.8(6) . . ?
C21 C20 C19 119.3(6) . . ?
C22 C21 C20 119.5(6) . . ?
C22 C21 H21 120.2 . . ?
C20 C21 H21 120.2 . . ?
C21 C22 C23 121.6(8) . . ?
C21 C22 H22 119.2 . . ?
C23 C22 H22 119.2 . . ?
C24 C23 C22 119.5(8) . . ?
C24 C23 H23 120.2 . . ?
C22 C23 H23 120.2 . . ?
C23 C24 C19 121.3(7) . . ?
C23 C24 H24 119.3 . . ?
C19 C24 H24 119.3 . . ?
N5 C25 C26 121.9(7) . . ?
N5 C25 C16 116.3(6) . . ?
C26 C25 C16 121.8(6) . . ?
C27 C26 C25 120.0(7) . . ?
C27 C26 H26 120.0 . . ?
C25 C26 H26 120.0 . . ?
C26 C27 C28 120.2(7) . . ?
C26 C27 H27 119.9 . . ?
C28 C27 H27 119.9 . . ?
C27 C28 C33 122.7(8) . . ?
C27 C28 C29 118.7(7) . . ?
C33 C28 C29 118.6(8) . . ?
N5 C29 C30 120.5(6) . . ?
N5 C29 C28 120.7(6) . . ?
C30 C29 C28 118.7(7) . . ?
C31 C30 C29 120.1(7) . . ?
C31 C30 H30 119.9 . . ?
C29 C30 H30 119.9 . . ?
C30 C31 C32 121.2(8) . . ?
C30 C31 H31 119.4 . . ?
C32 C31 H31 119.4 . . ?
C33 C32 C31 119.7(8) . . ?
C33 C32 H32 120.2 . . ?
C31 C32 H32 120.2 . . ?
C32 C33 C28 121.6(8) . . ?
C32 C33 H33 119.2 . . ?
C28 C33 H33 119.2 . . ?
Cl3 C34 Cl2 111.8(6) . . ?
Cl3 C34 H34A 109.3 . . ?
Cl2 C34 H34A 109.3 . . ?
Cl3 C34 H34B 109.3 . . ?
Cl2 C34 H34B 109.3 . . ?
H34A C34 H34B 107.9 . . ?
C40 C35 C36 120.5(11) . . ?
C40 C35 H35 119.8 . . ?
C36 C35 H35 119.8 . . ?
C37 C36 C35 118.7(11) . . ?
C37 C36 H36 120.6 . . ?
C35 C36 H36 120.6 . . ?
C36 C37 C38 120.8(11) . . ?
C36 C37 H37 119.6 . . ?
C38 C37 H37 119.6 . . ?
C37 C38 C39 119.9(11) . . ?
C37 C38 H38 120.0 . . ?
C39 C38 H38 120.0 . . ?
C40 C39 C38 118.3(12) . . ?
C40 C39 H39 120.8 . . ?
C38 C39 H39 120.8 . . ?
C35 C40 C39 121.4(11) . . ?
C35 C40 H40 119.3 . . ?
C39 C40 H40 119.3 . . ?
C43 C41 C42 126.2(13) 2_666 . ?
C43 C41 H41 116.9 2_666 . ?
C42 C41 H41 116.9 . . ?
C41 C42 C43 118.5(14) . . ?
C41 C42 H42 120.7 . . ?
C43 C42 H42 120.7 . . ?
C41 C43 C42 115.2(14) 2_666 . ?
C41 C43 H43 122.4 2_666 . ?
C42 C43 H43 122.4 . . ?

loop_
_geom_bond_atom_site_label_1
_geom_bond_atom_site_label_2
_geom_bond_distance
_geom_bond_site_symmetry_2
_geom_bond_publ_flag
Ru1 N2 1.957(5) . ?
Ru1 N1 2.078(5) . ?
Ru1 N3 2.091(5) . ?
Ru1 N4 2.094(5) . ?
Ru1 N5 2.124(5) . ?
Ru1 Cl1 2.4183(16) . ?
Cl2 C34 1.762(12) . ?
Cl3 C34 1.696(11) . ?
F1 P1 1.606(10) . ?
F2 P1 1.546(9) . ?
F3 P1 1.572(10) . ?
F4 P1 1.598(12) . ?
F5 P1 1.579(9) . ?
F6 P1 1.555(10) . ?
F1' P1 1.49(3) . ?
F2' P1 1.58(2) . ?
F3' P1 1.58(3) . ?
F4' P1 1.52(4) . ?
F5' P1 1.67(3) . ?
F6' P1 1.57(3) . ?
N1 C1 1.361(8) . ?
N1 C5 1.371(8) . ?
N2 C10 1.352(7) . ?
N2 C6 1.363(7) . ?
N3 C11 1.354(7) . ?
N3 C15 1.357(7) . ?
N4 C16 1.341(8) . ?
N4 C20 1.397(8) . ?
N5 C25 1.356(8) . ?
N5 C29 1.371(8) . ?
C1 C2 1.389(9) . ?
C1 H1 0.9300 . ?
C2 C3 1.391(11) . ?
C2 H2 0.9300 . ?
C3 C4 1.365(10) . ?
C3 H3 0.9300 . ?
C4 C5 1.398(8) . ?
C4 H4 0.9300 . ?
C5 C6 1.481(9) . ?
C6 C7 1.381(9) . ?
C7 C8 1.377(10) . ?
C7 H7 0.9300 . ?
C8 C9 1.389(9) . ?
C8 H8 0.9300 . ?
C9 C10 1.393(9) . ?
C9 H9 0.9300 . ?
C10 C11 1.464(8) . ?
C11 C12 1.403(8) . ?
C12 C13 1.380(9) . ?
C12 H12 0.9300 . ?
C13 C14 1.367(10) . ?
C13 H13 0.9300 . ?
C14 C15 1.374(8) . ?
C14 H14 0.9300 . ?
C15 H15 0.9300 . ?
C16 C17 1.422(9) . ?
C16 C25 1.471(10) . ?
C17 C18 1.351(10) . ?
C17 H17 0.9300 . ?
C18 C19 1.393(10) . ?
C18 H18 0.9300 . ?
C19 C24 1.392(11) . ?
C19 C20 1.421(9) . ?
C20 C21 1.406(9) . ?
C21 C22 1.354(9) . ?
C21 H21 0.9300 . ?
C22 C23 1.391(10) . ?
C22 H22 0.9300 . ?
C23 C24 1.360(11) . ?
C23 H23 0.9300 . ?
C24 H24 0.9300 . ?
C25 C26 1.417(9) . ?
C26 C27 1.337(11) . ?
C26 H26 0.9300 . ?
C27 C28 1.397(11) . ?
C27 H27 0.9300 . ?
C28 C33 1.419(12) . ?
C28 C29 1.429(9) . ?
C29 C30 1.410(9) . ?
C30 C31 1.384(10) . ?
C30 H30 0.9300 . ?
C31 C32 1.400(12) . ?
C31 H31 0.9300 . ?
C32 C33 1.354(12) . ?
C32 H32 0.9300 . ?
C33 H33 0.9300 . ?
C34 H34A 0.9700 . ?
C34 H34B 0.9700 . ?
C35 C40 1.362(8) . ?
C35 C36 1.373(8) . ?
C35 H35 0.9300 . ?
C36 C37 1.363(8) . ?
C36 H36 0.9300 . ?
C37 C38 1.380(9) . ?
C37 H37 0.9300 . ?
C38 C39 1.384(9) . ?
C38 H38 0.9300 . ?
C39 C40 1.364(9) . ?
C39 H39 0.9300 . ?
C40 H40 0.9300 . ?
C41 C43 1.317(17) 2_666 ?
C41 C42 1.374(9) . ?
C41 H41 0.9300 . ?
C42 C43 1.391(9) . ?
C42 H42 0.9300 . ?
C43 C41 1.317(17) 2_666 ?
C43 H43 0.9300 . ?

loop_
_geom_torsion_atom_site_label_1
_geom_torsion_atom_site_label_2
_geom_torsion_atom_site_label_3
_geom_torsion_atom_site_label_4
_geom_torsion
_geom_torsion_site_symmetry_1
_geom_torsion_site_symmetry_2
_geom_torsion_site_symmetry_3
_geom_torsion_site_symmetry_4
_geom_torsion_publ_flag
N2 Ru1 N1 C1 -179.4(5) . . . . ?
N3 Ru1 N1 C1 176.9(5) . . . . ?
N4 Ru1 N1 C1 -82.4(5) . . . . ?
N5 Ru1 N1 C1 -2.5(5) . . . . ?
Cl1 Ru1 N1 C1 96.7(5) . . . . ?
N2 Ru1 N1 C5 3.9(4) . . . . ?
N3 Ru1 N1 C5 0.2(7) . . . . ?
N4 Ru1 N1 C5 100.9(4) . . . . ?
N5 Ru1 N1 C5 -179.2(4) . . . . ?
Cl1 Ru1 N1 C5 -80.0(4) . . . . ?
N1 Ru1 N2 C10 -180.0(4) . . . . ?
N3 Ru1 N2 C10 -1.4(4) . . . . ?
N4 Ru1 N2 C10 80.3(4) . . . . ?
N5 Ru1 N2 C10 47(3) . . . . ?
Cl1 Ru1 N2 C10 -89.9(4) . . . . ?
N1 Ru1 N2 C6 -3.5(4) . . . . ?
N3 Ru1 N2 C6 175.1(4) . . . . ?
N4 Ru1 N2 C6 -103.3(4) . . . . ?
N5 Ru1 N2 C6 -137(2) . . . . ?
Cl1 Ru1 N2 C6 86.6(4) . . . . ?
N2 Ru1 N3 C11 1.5(4) . . . . ?
N1 Ru1 N3 C11 5.2(7) . . . . ?
N4 Ru1 N3 C11 -98.7(4) . . . . ?
N5 Ru1 N3 C11 -175.4(4) . . . . ?
Cl1 Ru1 N3 C11 85.7(4) . . . . ?
N2 Ru1 N3 C15 -178.8(5) . . . . ?
N1 Ru1 N3 C15 -175.1(5) . . . . ?
N4 Ru1 N3 C15 81.0(5) . . . . ?
N5 Ru1 N3 C15 4.3(5) . . . . ?
Cl1 Ru1 N3 C15 -94.6(5) . . . . ?
N2 Ru1 N4 C16 -149.8(4) . . . . ?
N1 Ru1 N4 C16 129.3(4) . . . . ?
N3 Ru1 N4 C16 -71.8(4) . . . . ?
N5 Ru1 N4 C16 27.9(4) . . . . ?
Cl1 Ru1 N4 C16 -45.5(11) . . . . ?
N2 Ru1 N4 C20 5.7(5) . . . . ?
N1 Ru1 N4 C20 -75.2(5) . . . . ?
N3 Ru1 N4 C20 83.7(5) . . . . ?
N5 Ru1 N4 C20 -176.6(5) . . . . ?
Cl1 Ru1 N4 C20 110.0(9) . . . . ?
N2 Ru1 N5 C25 13(3) . . . . ?
N1 Ru1 N5 C25 -119.8(4) . . . . ?
N3 Ru1 N5 C25 60.5(4) . . . . ?
N4 Ru1 N5 C25 -21.0(4) . . . . ?
Cl1 Ru1 N5 C25 149.1(4) . . . . ?
N2 Ru1 N5 C29 -163(2) . . . . ?
N1 Ru1 N5 C29 65.1(5) . . . . ?
N3 Ru1 N5 C29 -114.7(5) . . . . ?
N4 Ru1 N5 C29 163.8(5) . . . . ?
Cl1 Ru1 N5 C29 -26.0(5) . . . . ?
C5 N1 C1 C2 0.4(9) . . . . ?
Ru1 N1 C1 C2 -176.1(5) . . . . ?
N1 C1 C2 C3 0.0(10) . . . . ?
C1 C2 C3 C4 0.1(11) . . . . ?
C2 C3 C4 C5 -0.6(11) . . . . ?
C1 N1 C5 C4 -1.0(9) . . . . ?
Ru1 N1 C5 C4 176.1(5) . . . . ?
C1 N1 C5 C6 179.1(5) . . . . ?
Ru1 N1 C5 C6 -3.8(6) . . . . ?
C3 C4 C5 N1 1.1(10) . . . . ?
C3 C4 C5 C6 -179.0(6) . . . . ?
C10 N2 C6 C7 -3.9(8) . . . . ?
Ru1 N2 C6 C7 179.7(5) . . . . ?
C10 N2 C6 C5 178.8(5) . . . . ?
Ru1 N2 C6 C5 2.4(6) . . . . ?
N1 C5 C6 N2 1.2(7) . . . . ?
C4 C5 C6 N2 -178.7(5) . . . . ?
N1 C5 C6 C7 -175.9(6) . . . . ?
C4 C5 C6 C7 4.2(10) . . . . ?
N2 C6 C7 C8 0.6(10) . . . . ?
C5 C6 C7 C8 177.4(6) . . . . ?
C6 C7 C8 C9 1.5(11) . . . . ?
C7 C8 C9 C10 -0.4(11) . . . . ?
C6 N2 C10 C9 5.0(8) . . . . ?
Ru1 N2 C10 C9 -178.6(4) . . . . ?
C6 N2 C10 C11 -175.5(5) . . . . ?
Ru1 N2 C10 C11 1.0(6) . . . . ?
C8 C9 C10 N2 -2.8(9) . . . . ?
C8 C9 C10 C11 177.8(6) . . . . ?
C15 N3 C11 C12 -0.2(8) . . . . ?
Ru1 N3 C11 C12 179.5(5) . . . . ?
C15 N3 C11 C10 178.8(5) . . . . ?
Ru1 N3 C11 C10 -1.5(6) . . . . ?
N2 C10 C11 N3 0.4(7) . . . . ?
C9 C10 C11 N3 179.9(6) . . . . ?
N2 C10 C11 C12 179.4(5) . . . . ?
C9 C10 C11 C12 -1.1(10) . . . . ?
N3 C11 C12 C13 0.5(9) . . . . ?
C10 C11 C12 C13 -178.4(6) . . . . ?
C11 C12 C13 C14 -0.7(10) . . . . ?
C12 C13 C14 C15 0.6(11) . . . . ?
C11 N3 C15 C14 0.1(9) . . . . ?
Ru1 N3 C15 C14 -179.6(5) . . . . ?
C13 C14 C15 N3 -0.4(10) . . . . ?
C20 N4 C16 C17 -6.4(9) . . . . ?
Ru1 N4 C16 C17 151.5(5) . . . . ?
C20 N4 C16 C25 171.9(5) . . . . ?
Ru1 N4 C16 C25 -30.3(6) . . . . ?
N4 C16 C17 C18 -0.1(10) . . . . ?
C25 C16 C17 C18 -178.1(6) . . . . ?
C16 C17 C18 C19 5.0(11) . . . . ?
C17 C18 C19 C24 175.6(7) . . . . ?
C17 C18 C19 C20 -3.2(11) . . . . ?
C16 N4 C20 C21 -167.7(6) . . . . ?
Ru1 N4 C20 C21 38.5(7) . . . . ?
C16 N4 C20 C19 8.0(8) . . . . ?
Ru1 N4 C20 C19 -145.8(5) . . . . ?
C24 C19 C20 N4 177.7(6) . . . . ?
C18 C19 C20 N4 -3.4(9) . . . . ?
C24 C19 C20 C21 -6.5(9) . . . . ?
C18 C19 C20 C21 172.4(6) . . . . ?
N4 C20 C21 C22 179.9(6) . . . . ?
C19 C20 C21 C22 4.1(9) . . . . ?
C20 C21 C22 C23 1.7(11) . . . . ?
C21 C22 C23 C24 -5.1(13) . . . . ?
C22 C23 C24 C19 2.6(13) . . . . ?
C18 C19 C24 C23 -175.6(8) . . . . ?
C20 C19 C24 C23 3.2(11) . . . . ?
C29 N5 C25 C26 5.1(9) . . . . ?
Ru1 N5 C25 C26 -170.8(5) . . . . ?
C29 N5 C25 C16 -172.4(5) . . . . ?
Ru1 N5 C25 C16 11.7(6) . . . . ?
N4 C16 C25 N5 12.5(8) . . . . ?
C17 C16 C25 N5 -169.3(6) . . . . ?
N4 C16 C25 C26 -165.0(6) . . . . ?
C17 C16 C25 C26 13.2(10) . . . . ?
N5 C25 C26 C27 -2.0(11) . . . . ?
C16 C25 C26 C27 175.4(7) . . . . ?
C25 C26 C27 C28 -1.0(12) . . . . ?
C26 C27 C28 C33 -179.1(8) . . . . ?
C26 C27 C28 C29 0.8(12) . . . . ?
C25 N5 C29 C30 174.6(6) . . . . ?
Ru1 N5 C29 C30 -10.5(8) . . . . ?
C25 N5 C29 C28 -5.2(8) . . . . ?
Ru1 N5 C29 C28 169.7(4) . . . . ?
C27 C28 C29 N5 2.3(10) . . . . ?
C33 C28 C29 N5 -177.7(6) . . . . ?
C27 C28 C29 C30 -177.5(7) . . . . ?
C33 C28 C29 C30 2.5(10) . . . . ?
N5 C29 C30 C31 178.7(6) . . . . ?
C28 C29 C30 C31 -1.5(9) . . . . ?
C29 C30 C31 C32 -1.2(11) . . . . ?
C30 C31 C32 C33 2.9(13) . . . . ?
C31 C32 C33 C28 -1.9(14) . . . . ?
C27 C28 C33 C32 179.1(8) . . . . ?
C29 C28 C33 C32 -0.8(12) . . . . ?
C40 C35 C36 C37 -2.4(15) . . . . ?
C35 C36 C37 C38 5.3(17) . . . . ?
C36 C37 C38 C39 -2.5(19) . . . . ?
C37 C38 C39 C40 -3.2(19) . . . . ?
C36 C35 C40 C39 -3.4(18) . . . . ?
C38 C39 C40 C35 6.1(19) . . . . ?
C43 C41 C42 C43 1(3) 2_666 . . . ?
C41 C42 C43 C41 -1(2) . . . 2_666 ?
